data_4121753
loop_
_publ_author_name
'Rodriguez, Rodrigo A.'
'Pan, Chung-Mao'
'Yabe, Yuki'
'Kawamata, Yu'
'Eastgate, Martin D.'
'Baran, Phil S.'

_publ_section_title
;
 Palau'chlor: A Practical and Reactive Chlorinating Reagent.
;
_journal_issue 19
_journal_name_full 'Journal of the American Chemical Society'
_journal_page_first 6908
_journal_page_last 6911
_journal_paper_doi 10.1021/ja5031744
_journal_volume 136
_journal_year 2014
_chemical_formula_sum 'C7 H8 Cl N O'
_chemical_formula_weight 157.59
_chemical_name_common 'RR unknown'
_chemical_name_systematic
; 
 ? 
;
_space_group_crystal_system orthorhombic
_space_group_IT_number 61
_space_group_name_Hall '-P 2ac 2ab'
_space_group_name_H-M_alt 'P b c a'
_symmetry_space_group_name_Hall '-P 2ac 2ab'
_symmetry_space_group_name_H-M 'P b c a'
_atom_sites_solution_hydrogens geom
_audit_creation_method SHELXL-2013
_cell_angle_alpha 90
_cell_angle_beta 90
_cell_angle_gamma 90
_cell_formula_units_Z 8
_cell_length_a 10.1031(7)
_cell_length_b 7.7315(5)
_cell_length_c 18.6457(12)
_cell_measurement_reflns_used 6677
_cell_measurement_temperature 100(2)
_cell_measurement_theta_max 69.58
_cell_measurement_theta_min 4.74
_cell_volume 1456.46(17)
_computing_cell_refinement 'Bruker SAINT'
_computing_data_collection 'Bruker APEX2'
_computing_data_reduction 'Bruker SAINT'
_computing_molecular_graphics 'Bruker SHELXTL'
_computing_publication_material 'Bruker SHELXTL'
_computing_structure_refinement 'SHELXL-2013 (Sheldrick, 2013)'
_computing_structure_solution 'SHELXS-97 (Sheldrick 2008)'
_diffrn_ambient_temperature 100(2)
_diffrn_measured_fraction_theta_full 0.983
_diffrn_measured_fraction_theta_max 0.959
_diffrn_measurement_device_type 'Bruker APEX-II CCD'
_diffrn_measurement_method '\f and \w scans'
_diffrn_radiation_type CuK\a
_diffrn_radiation_wavelength 1.54178
_diffrn_reflns_av_R_equivalents 0.0316
_diffrn_reflns_av_unetI/netI 0.0227
_diffrn_reflns_Laue_measured_fraction_full 0.983
_diffrn_reflns_Laue_measured_fraction_max 0.959
_diffrn_reflns_limit_h_max 12
_diffrn_reflns_limit_h_min -11
_diffrn_reflns_limit_k_max 9
_diffrn_reflns_limit_k_min -5
_diffrn_reflns_limit_l_max 19
_diffrn_reflns_limit_l_min -21
_diffrn_reflns_number 7967
_diffrn_reflns_point_group_measured_fraction_full 0.983
_diffrn_reflns_point_group_measured_fraction_max 0.959
_diffrn_reflns_theta_full 66.000
_diffrn_reflns_theta_max 69.630
_diffrn_reflns_theta_min 4.743
_exptl_absorpt_coefficient_mu 4.038
_exptl_absorpt_correction_T_max 0.873
_exptl_absorpt_correction_T_min 0.763
_exptl_absorpt_correction_type multi-scan
_exptl_absorpt_process_details SADABS
_exptl_crystal_colour colourless
_exptl_crystal_density_diffrn 1.437
_exptl_crystal_description block
_exptl_crystal_F_000 656
_exptl_crystal_size_max 0.300
_exptl_crystal_size_mid 0.290
_exptl_crystal_size_min 0.200
_refine_diff_density_max 0.337
_refine_diff_density_min -0.301
_refine_diff_density_rms 0.049
_refine_ls_extinction_method none
_refine_ls_goodness_of_fit_ref 1.055
_refine_ls_hydrogen_treatment constr
_refine_ls_matrix_type full
_refine_ls_number_parameters 93
_refine_ls_number_reflns 1321
_refine_ls_number_restraints 0
_refine_ls_restrained_S_all 1.055
_refine_ls_R_factor_all 0.0295
_refine_ls_R_factor_gt 0.0291
_refine_ls_shift/su_max 0.030
_refine_ls_shift/su_mean 0.004
_refine_ls_structure_factor_coef Fsqd
_refine_ls_weighting_details 'w=1/[\s^2^(Fo^2^)+(0.0500P)^2^+0.8600P] where P=(Fo^2^+2Fc^2^)/3'
_refine_ls_weighting_scheme calc
_refine_ls_wR_factor_gt 0.0837
_refine_ls_wR_factor_ref 0.0840
_reflns_Friedel_coverage 0.000
_reflns_number_gt 1306
_reflns_number_total 1321
_reflns_threshold_expression 'I > 2\s(I)'
_cod_data_source_file ja5031744_si_004.cif
_cod_data_source_block baran373
_cod_depositor_comments 'Adding full bibliography for 4121744--4121757.cif.'
_cod_database_code 4121753
_shelx_space_group_comment
; 
The symmetry employed for this shelxl refinement is uniquely defined 
by the following loop, which should always be used as a source of 
symmetry information in preference to the above space-group names. 
They are only intended as comments. 
;
_shelx_estimated_absorpt_t_min 0.377
_shelx_estimated_absorpt_t_max 0.499
_shelxl_version_number 2013-3

loop_
_space_group_symop_operation_xyz
'x, y, z'
'x+1/2, -y+1/2, -z'
'-x, y+1/2, -z+1/2'
'-x+1/2, -y, z+1/2'
'-x, -y, -z'
'-x-1/2, y-1/2, z'
'x, -y-1/2, z-1/2'
'x-1/2, y, -z-1/2'

loop_
_atom_site_label
_atom_site_type_symbol
_atom_site_fract_x
_atom_site_fract_y
_atom_site_fract_z
_atom_site_U_iso_or_equiv
_atom_site_adp_type
_atom_site_occupancy
_atom_site_site_symmetry_order
_atom_site_calc_flag
_atom_site_refinement_flags_posn
_atom_site_refinement_flags_adp
Cl1 Cl 0.27431(3) 0.06196(5) 0.54442(2) 0.02099(17) Uani 1 1 d . .
O1 O 0.27518(10) 0.07783(14) 0.85007(7) 0.0237(3) Uani 1 1 d . .
N1 N 0.44747(11) 0.21933(15) 0.63212(6) 0.0147(3) Uani 1 1 d . .
C1 C 0.45396(15) 0.2755(2) 0.86453(8) 0.0209(3) Uani 1 1 d . .
H5 H 0.4413 0.3977 0.8523 0.031 Uiso 1 1 calc R U
H1 H 0.5454 0.2418 0.8539 0.031 Uiso 1 1 calc R U
H4 H 0.4361 0.2583 0.9157 0.031 Uiso 1 1 calc R U
C2 C 0.36054(14) 0.16643(18) 0.82101(8) 0.0164(3) Uani 1 1 d . .
C3 C 0.37362(13) 0.16901(17) 0.74276(8) 0.0146(3) Uani 1 1 d . .
C4 C 0.47259(14) 0.24678(17) 0.70281(7) 0.0146(3) Uani 1 1 d . .
H7 H 0.5458 0.3090 0.7217 0.017 Uiso 1 1 calc R U
C5 C 0.52998(14) 0.2753(2) 0.57212(8) 0.0187(3) Uani 1 1 d . .
H8 H 0.6058 0.3410 0.5904 0.028 Uiso 1 1 calc R U
H3 H 0.4778 0.3486 0.5399 0.028 Uiso 1 1 calc R U
H2 H 0.5618 0.1737 0.5458 0.028 Uiso 1 1 calc R U
C6 C 0.28432(14) 0.08905(19) 0.69345(8) 0.0163(3) Uani 1 1 d . .
H6 H 0.2070 0.0247 0.7048 0.020 Uiso 1 1 calc R U
C7 C 0.33254(14) 0.12381(18) 0.62703(7) 0.0156(3) Uani 1 1 d . .

loop_
_atom_site_aniso_label
_atom_site_aniso_U_11
_atom_site_aniso_U_22
_atom_site_aniso_U_33
_atom_site_aniso_U_23
_atom_site_aniso_U_13
_atom_site_aniso_U_12
Cl1 0.0226(3) 0.0220(3) 0.0184(2) -0.00382(12) -0.00432(12) -0.00189(13)
O1 0.0227(6) 0.0262(6) 0.0223(6) 0.0055(4) 0.0041(4) -0.0025(4)
N1 0.0151(6) 0.0136(6) 0.0153(6) 0.0000(4) 0.0003(4) 0.0002(4)
C1 0.0235(7) 0.0229(8) 0.0164(7) -0.0015(6) -0.0005(6) 0.0020(6)
C2 0.0158(6) 0.0140(7) 0.0194(7) 0.0026(5) 0.0008(5) 0.0055(5)
C3 0.0148(6) 0.0105(6) 0.0185(7) 0.0010(5) -0.0006(5) 0.0029(5)
C4 0.0155(6) 0.0115(7) 0.0167(7) -0.0003(5) -0.0017(5) 0.0009(5)
C5 0.0192(7) 0.0196(7) 0.0174(7) 0.0004(6) 0.0025(5) -0.0012(6)
C6 0.0146(7) 0.0126(7) 0.0218(8) 0.0009(6) -0.0002(5) 0.0003(5)
C7 0.0163(7) 0.0128(7) 0.0177(7) -0.0015(5) -0.0028(5) 0.0005(5)

loop_
_atom_type_symbol
_atom_type_description
_atom_type_scat_dispersion_real
_atom_type_scat_dispersion_imag
_atom_type_scat_source
C C 0.0181 0.0091 'International Tables Vol C Tables 4.2.6.8 and 6.1.1.4'
H H 0.0000 0.0000 'International Tables Vol C Tables 4.2.6.8 and 6.1.1.4'
N N 0.0311 0.0180 'International Tables Vol C Tables 4.2.6.8 and 6.1.1.4'
O O 0.0492 0.0322 'International Tables Vol C Tables 4.2.6.8 and 6.1.1.4'
Cl Cl 0.3639 0.7018 'International Tables Vol C Tables 4.2.6.8 and 6.1.1.4'

loop_
_geom_angle_atom_site_label_1
_geom_angle_atom_site_label_2
_geom_angle_atom_site_label_3
_geom_angle
C4 N1 C7 107.91(12)
C4 N1 C5 126.16(12)
C7 N1 C5 125.90(12)
O1 C2 C3 120.70(13)
O1 C2 C1 121.06(14)
C3 C2 C1 118.24(12)
C4 C3 C6 107.32(13)
C4 C3 C2 127.37(13)
C6 C3 C2 125.31(13)
N1 C4 C3 108.62(12)
C7 C6 C3 105.95(12)
C6 C7 N1 110.20(12)
C6 C7 Cl1 129.81(11)
N1 C7 Cl1 119.96(11)

loop_
_geom_bond_atom_site_label_1
_geom_bond_atom_site_label_2
_geom_bond_distance
Cl1 C7 1.7167(14)
O1 C2 1.2274(18)
N1 C4 1.3590(19)
N1 C7 1.3793(19)
N1 C5 1.4607(19)
C1 C2 1.504(2)
C2 C3 1.465(2)
C3 C4 1.384(2)
C3 C6 1.429(2)
C6 C7 1.358(2)
